data_7251736
loop_
_publ_author_name
'Ajibade, Peter A.'
'Andrew, Fartisincha P.'
'Mbuyazi, Thandi B.'
'Papo, Tshephiso R.'
'Rajeshwar, Krishnan'

_publ_section_title
;
 Synthesis, crystal structure and DFT studies of a methylphenyl
 piperazinyl dithiocarbamato zinc(ii) precursor for zinc sulfide
 nanophotocatalysts used for the degradation of trypan blue and rhodamine
 6G dyes.
;
_journal_issue 2
_journal_name_full 'RSC advances'
_journal_page_first 1848
_journal_page_last 1862
_journal_paper_doi 10.1039/d5ra04748j
_journal_volume 16
_journal_year 2026
_chemical_formula_moiety '0.5(C48 H60 Cu2 N8 S8)'
_chemical_formula_sum 'C24 H30 Cu N4 S4'
_chemical_formula_weight 566.30
_space_group_crystal_system triclinic
_space_group_IT_number 2
_space_group_name_Hall '-P 1'
_space_group_name_H-M_alt 'P -1'
_atom_sites_solution_hydrogens mixed
_atom_sites_solution_primary dual
_audit_creation_date 2024-06-06
_audit_creation_method
;
Olex2 1.5
(compiled 2023.08.24 svn.re1ec1418 for OlexSys, GUI svn.r6817)
;
_audit_update_record
;
2024-06-11 deposited with the CCDC.	2025-12-22 downloaded from the CCDC.
;
_cell_angle_alpha 102.206(3)
_cell_angle_beta 92.856(2)
_cell_angle_gamma 95.182(2)
_cell_formula_units_Z 4
_cell_length_a 8.3813(6)
_cell_length_b 15.7982(11)
_cell_length_c 19.1584(13)
_cell_measurement_reflns_used 9625
_cell_measurement_temperature 100.05
_cell_measurement_theta_max 25.78
_cell_measurement_theta_min 2.18
_cell_volume 2463.1(3)
_computing_molecular_graphics 'Olex2 1.5 (Dolomanov et al., 2009)'
_computing_publication_material 'Olex2 1.5 (Dolomanov et al., 2009)'
_computing_structure_refinement 'SHELXL 2019/3 (Sheldrick, 2015)'
_computing_structure_solution 'SHELXT 2018/2 (Sheldrick, 2018)'
_diffrn_ambient_temperature 100.05
_diffrn_measured_fraction_theta_full 0.999
_diffrn_measured_fraction_theta_max 0.993
_diffrn_measurement_device_type 'Bruker APEX-II CCD'
_diffrn_measurement_method '\f and \w scans'
_diffrn_radiation_type MoK\a
_diffrn_radiation_wavelength 0.71073
_diffrn_reflns_av_R_equivalents 0.1053
_diffrn_reflns_av_unetI/netI 0.0626
_diffrn_reflns_Laue_measured_fraction_full 0.999
_diffrn_reflns_Laue_measured_fraction_max 0.993
_diffrn_reflns_limit_h_max 12
_diffrn_reflns_limit_h_min -11
_diffrn_reflns_limit_k_max 22
_diffrn_reflns_limit_k_min -22
_diffrn_reflns_limit_l_max 27
_diffrn_reflns_limit_l_min -27
_diffrn_reflns_number 176529
_diffrn_reflns_point_group_measured_fraction_full 0.999
_diffrn_reflns_point_group_measured_fraction_max 0.993
_diffrn_reflns_theta_full 25.242
_diffrn_reflns_theta_max 30.706
_diffrn_reflns_theta_min 1.326
_diffrn_standards_number 0
_exptl_absorpt_coefficient_mu 1.247
_exptl_absorpt_correction_T_max 0.7461
_exptl_absorpt_correction_T_min 0.6185
_exptl_absorpt_correction_type multi-scan
_exptl_absorpt_process_details
;
SADABS-2016/2 (Bruker,2016/2) was used for absorption correction.
wR2(int) was 0.1064 before and 0.0736 after correction.
The Ratio of minimum to maximum transmission is 0.8290.
The \l/2 correction factor is Not present.
;
_exptl_crystal_colour green
_exptl_crystal_colour_primary green
_exptl_crystal_density_diffrn 1.527
_exptl_crystal_description block
_exptl_crystal_F_000 1180
_exptl_crystal_size_max 0.415
_exptl_crystal_size_mid 0.31
_exptl_crystal_size_min 0.15
_refine_diff_density_max 0.640
_refine_diff_density_min -0.649
_refine_diff_density_rms 0.114
_refine_ls_extinction_method none
_refine_ls_goodness_of_fit_ref 1.029
_refine_ls_hydrogen_treatment mixed
_refine_ls_matrix_type full
_refine_ls_number_parameters 607
_refine_ls_number_reflns 15185
_refine_ls_number_restraints 0
_refine_ls_restrained_S_all 1.029
_refine_ls_R_factor_all 0.0795
_refine_ls_R_factor_gt 0.0477
_refine_ls_shift/su_max 0.001
_refine_ls_shift/su_mean 0.000
_refine_ls_structure_factor_coef Fsqd
_refine_ls_weighting_details 'w=1/[\s^2^(Fo^2^)+(0.0366P)^2^+4.6393P] where P=(Fo^2^+2Fc^2^)/3'
_refine_ls_weighting_scheme calc
_refine_ls_wR_factor_gt 0.1062
_refine_ls_wR_factor_ref 0.1204
_reflns_Friedel_coverage 0.000
_reflns_number_gt 10725
_reflns_number_total 15185
_reflns_threshold_expression 'I > 2\s(I)'
_cod_data_source_file d5ra04748j2.cif
_cod_data_source_block mo_pa_fa_fc2a
_cod_database_code 7251736
_shelx_shelxl_version_number 2019/3
_shelx_space_group_comment
;
The symmetry employed for this shelxl refinement is uniquely defined
by the following loop, which should always be used as a source of
symmetry information in preference to the above space-group names.
They are only intended as comments.
;
_shelx_estimated_absorpt_t_max 0.835
_shelx_estimated_absorpt_t_min 0.626
_olex2_refinement_description
;
1. Fixed Uiso
 At 1.2 times of:
  All C(H) groups, All C(H,H) groups
 At 1.5 times of:
  All C(H,H,H) groups
2.a Secondary CH2 refined with riding coordinates:
 C19(H19A,H19B), C39(H39A,H39B), C6(H6A,H6B), C5(H5A,H5B), C40(H40A,H40B),
 C28(H28A,H28B), C17(H17A,H17B), C41(H41A,H41B), C38(H38A,H38B), C27(H27A,H27B),
  C18(H18A,H18B), C29(H29A,H29B), C30(H30A,H30B), C16(H16A,H16B), C8(H8A,H8B)
2.b Aromatic/amide H refined with riding coordinates:
 C44(H44), C11(H11), C43(H43), C10(H10), C46(H46), C24(H24), C45(H45),
 C21(H21), C33(H33), C35(H35), C13(H13), C22(H22), C32(H32), C23(H23), C34(H34),
  C12(H12)
2.c Idealised Me refined as rotating group:
 C26(H26A,H26B,H26C), C48(H48A,H48B,H48C), C37(H37A,H37B,H37C), C15(H15A,H15B,
 H15C)
;
_olex2_submission_special_instructions 'No special instructions were received'

loop_
_space_group_symop_operation_xyz
'x, y, z'
'-x, -y, -z'

loop_
_atom_site_label
_atom_site_type_symbol
_atom_site_fract_x
_atom_site_fract_y
_atom_site_fract_z
_atom_site_U_iso_or_equiv
_atom_site_adp_type
_atom_site_occupancy
_atom_site_site_symmetry_order
_atom_site_calc_flag
_atom_site_refinement_flags_posn
_atom_site_refinement_flags_adp
_atom_site_refinement_flags_occupancy
_atom_site_disorder_assembly
_atom_site_disorder_group
Cu1 Cu 0.61412(4) 0.46816(2) 0.57004(2) 0.01545(8) Uani 1 1 d . . . . .
Cu2 Cu 0.38664(4) 0.06259(2) 0.45101(2) 0.01507(8) Uani 1 1 d . . . . .
S8 S 0.32458(8) -0.07745(4) 0.46834(3) 0.01537(13) Uani 1 1 d . . . . .
S1 S 0.79917(8) 0.58183(4) 0.55808(3) 0.01647(13) Uani 1 1 d . . . . .
S2 S 0.64572(8) 0.44145(4) 0.44656(3) 0.01543(13) Uani 1 1 d . . . . .
S7 S 0.22968(8) 0.08387(4) 0.54937(4) 0.01620(13) Uani 1 1 d . . . . .
S5 S 0.40660(9) 0.19883(4) 0.42596(4) 0.01786(14) Uani 1 1 d . . . . .
S3 S 0.64586(8) 0.47367(4) 0.69297(3) 0.01615(13) Uani 1 1 d . . . . .
S6 S 0.42704(8) 0.03491(4) 0.32867(4) 0.01690(13) Uani 1 1 d . . . . .
S4 S 0.51501(9) 0.33066(4) 0.57957(4) 0.01807(14) Uani 1 1 d . . . . .
N5 N 0.9702(3) 0.65138(14) 0.31606(12) 0.0150(4) Uani 1 1 d . . . . .
N4 N 0.1337(3) -0.07142(14) 0.57706(12) 0.0156(4) Uani 1 1 d . . . . .
N1 N 0.8769(3) 0.55805(14) 0.42194(11) 0.0145(4) Uani 1 1 d . . . . .
N3 N 0.4324(3) 0.18704(14) 0.28579(12) 0.0155(4) Uani 1 1 d . . . . .
N6 N 0.4703(3) 0.21264(14) 0.81663(11) 0.0148(4) Uani 1 1 d . . . . .
N8 N 0.0381(3) -0.16072(14) 0.68556(12) 0.0152(4) Uani 1 1 d . . . . .
N7 N 0.5242(3) 0.28020(14) 0.17923(12) 0.0153(4) Uani 1 1 d . . . . .
N2 N 0.5591(3) 0.31389(15) 0.71536(11) 0.0149(4) Uani 1 1 d . . . . .
C9 C 0.9899(3) 0.70459(17) 0.26579(14) 0.0139(5) Uani 1 1 d . . . . .
C4 C 0.2168(3) -0.02711(17) 0.53731(13) 0.0140(5) Uani 1 1 d . . . . .
C42 C 0.0161(3) -0.20260(18) 0.74302(14) 0.0156(5) Uani 1 1 d . . . . .
C1 C 0.7865(3) 0.53112(17) 0.46916(13) 0.0140(5) Uani 1 1 d . . . . .
C44 C 0.0061(3) -0.15597(18) 0.81333(14) 0.0172(5) Uani 1 1 d . . . . .
H44 H 0.025187 -0.094250 0.824315 0.021 Uiso 1 1 calc R U . . .
C19 C 0.3988(3) 0.18772(17) 0.74272(14) 0.0157(5) Uani 1 1 d . . . . .
H19A H 0.295934 0.213459 0.739560 0.019 Uiso 1 1 calc R U . . .
H19B H 0.376038 0.123593 0.728551 0.019 Uiso 1 1 calc R U . . .
C11 C 1.0562(3) 0.79131(17) 0.28647(15) 0.0167(5) Uani 1 1 d . . . . .
H11 H 1.079834 0.816846 0.335852 0.020 Uiso 1 1 calc R U . . .
C39 C 0.1110(3) -0.16680(17) 0.56220(14) 0.0170(5) Uani 1 1 d . . . . .
H39A H 0.185935 -0.190743 0.526572 0.020 Uiso 1 1 calc R U . . .
H39B H -0.000011 -0.187412 0.541733 0.020 Uiso 1 1 calc R U . . .
C6 C 0.8751(3) 0.51360(17) 0.34664(14) 0.0180(5) Uani 1 1 d . . . . .
H6A H 0.787623 0.465255 0.335837 0.022 Uiso 1 1 calc R U . . .
H6B H 0.978079 0.488510 0.337673 0.022 Uiso 1 1 calc R U . . .
C3 C 0.4221(3) 0.14591(17) 0.33914(14) 0.0141(5) Uani 1 1 d . . . . .
C43 C -0.0034(3) -0.29348(18) 0.73099(15) 0.0187(5) Uani 1 1 d . . . . .
H43 H 0.009747 -0.326921 0.684607 0.022 Uiso 1 1 calc R U . . .
C20 C 0.4082(3) 0.16631(18) 0.86606(14) 0.0157(5) Uani 1 1 d . . . . .
C5 C 0.9993(3) 0.63247(18) 0.43989(14) 0.0184(5) Uani 1 1 d . . . . .
H5A H 1.107083 0.611846 0.434668 0.022 Uiso 1 1 calc R U . . .
H5B H 0.993539 0.662706 0.490395 0.022 Uiso 1 1 calc R U . . .
C7 C 0.9756(4) 0.69577(18) 0.39140(15) 0.0196(6) Uani 1 1 d . . . . .
C40 C 0.0654(3) -0.06610(17) 0.70145(14) 0.0177(5) Uani 1 1 d . . . . .
H40A H 0.176972 -0.047459 0.721924 0.021 Uiso 1 1 calc R U . . .
H40B H -0.008225 -0.041656 0.737528 0.021 Uiso 1 1 calc R U . . .
C28 C 0.4272(3) 0.14290(17) 0.21016(13) 0.0156(5) Uani 1 1 d . . . . .
H28A H 0.317751 0.141777 0.187824 0.019 Uiso 1 1 calc R U . . .
H28B H 0.450877 0.081924 0.206644 0.019 Uiso 1 1 calc R U . . .
C17 C 0.5123(3) 0.21934(17) 0.69230(14) 0.0164(5) Uani 1 1 d . . . . .
H17A H 0.609597 0.188020 0.691064 0.020 Uiso 1 1 calc R U . . .
H17B H 0.459407 0.206267 0.643309 0.020 Uiso 1 1 calc R U . . .
C10 C 0.9503(3) 0.67140(19) 0.19255(15) 0.0192(5) Uani 1 1 d . . . . .
H10 H 0.902168 0.613222 0.176637 0.023 Uiso 1 1 calc R U . . .
C41 C 0.1411(3) -0.19915(18) 0.63035(14) 0.0171(5) Uani 1 1 d . . . . .
H41A H 0.119366 -0.263382 0.619993 0.021 Uiso 1 1 calc R U . . .
H41B H 0.255198 -0.183583 0.648120 0.021 Uiso 1 1 calc R U . . .
C2 C 0.5716(3) 0.36528(17) 0.66936(14) 0.0143(5) Uani 1 1 d . . . . .
C38 C 0.0376(3) -0.03114(18) 0.63425(15) 0.0178(5) Uani 1 1 d . . . . .
H38A H -0.077583 -0.042768 0.617648 0.021 Uiso 1 1 calc R U . . .
H38B H 0.066138 0.032698 0.645575 0.021 Uiso 1 1 calc R U . . .
C27 C 0.4216(3) 0.28132(17) 0.29647(14) 0.0169(5) Uani 1 1 d . . . . .
H27A H 0.439560 0.308667 0.348094 0.020 Uiso 1 1 calc R U . . .
H27B H 0.312802 0.291776 0.279902 0.020 Uiso 1 1 calc R U . . .
C18 C 0.5003(3) 0.30652(17) 0.83884(14) 0.0171(5) Uani 1 1 d . . . . .
H18A H 0.545476 0.322618 0.889167 0.021 Uiso 1 1 calc R U . . .
H18B H 0.397995 0.332789 0.836023 0.021 Uiso 1 1 calc R U . . .
C29 C 0.5454(3) 0.32202(17) 0.25538(14) 0.0170(5) Uani 1 1 d . . . . .
H29A H 0.534393 0.384995 0.261587 0.020 Uiso 1 1 calc R U . . .
H29B H 0.654545 0.315492 0.274455 0.020 Uiso 1 1 calc R U . . .
C31 C 0.5941(3) 0.32676(17) 0.13110(14) 0.0153(5) Uani 1 1 d . . . . .
C46 C -0.0321(3) -0.20019(19) 0.86736(15) 0.0191(5) Uani 1 1 d . . . . .
H46 H -0.038990 -0.167366 0.914572 0.023 Uiso 1 1 calc R U . . .
C30 C 0.5478(3) 0.18812(17) 0.16946(14) 0.0173(5) Uani 1 1 d . . . . .
H30A H 0.658370 0.182194 0.187134 0.021 Uiso 1 1 calc R U . . .
H30B H 0.533935 0.160120 0.117878 0.021 Uiso 1 1 calc R U . . .
C24 C 0.3296(3) 0.15679(18) 0.98478(15) 0.0192(5) Uani 1 1 d . . . . .
H24 H 0.313081 0.185607 1.032252 0.023 Uiso 1 1 calc R U . . .
C16 C 0.6176(3) 0.34175(18) 0.79102(13) 0.0157(5) Uani 1 1 d . . . . .
H16A H 0.631367 0.406151 0.804709 0.019 Uiso 1 1 calc R U . . .
H16B H 0.723556 0.320553 0.798001 0.019 Uiso 1 1 calc R U . . .
C45 C -0.0415(3) -0.33574(18) 0.78521(15) 0.0190(5) Uani 1 1 d . . . . .
H45 H -0.055137 -0.397576 0.774990 0.023 Uiso 1 1 calc R U . . .
C21 C 0.3828(3) 0.07511(18) 0.84732(15) 0.0191(5) Uani 1 1 d . . . . .
H21 H 0.401335 0.045655 0.800281 0.023 Uiso 1 1 calc R U . . .
C47 C -0.0603(3) -0.28996(19) 0.85446(15) 0.0186(5) Uani 1 1 d . . . . .
C14 C 1.0507(3) 0.80771(19) 0.16290(16) 0.0201(6) Uani 1 1 d . . . . .
C33 C 0.6742(3) 0.28752(18) 0.07248(14) 0.0178(5) Uani 1 1 d . . . . .
H33 H 0.691130 0.227807 0.066157 0.021 Uiso 1 1 calc R U . . .
C35 C 0.7295(3) 0.33464(19) 0.02311(15) 0.0206(6) Uani 1 1 d . . . . .
H35 H 0.780968 0.305860 -0.016934 0.025 Uiso 1 1 calc R U . . .
C13 C 1.0882(3) 0.84082(18) 0.23566(15) 0.0197(5) Uani 1 1 d . . . . .
H13 H 1.137027 0.898898 0.251179 0.024 Uiso 1 1 calc R U . . .
C25 C 0.3049(3) 0.06663(19) 0.96613(15) 0.0188(5) Uani 1 1 d . . . . .
C22 C 0.3778(3) 0.20633(18) 0.93606(14) 0.0178(5) Uani 1 1 d . . . . .
H22 H 0.390360 0.268051 0.950387 0.021 Uiso 1 1 calc R U . . .
C8 C 0.8501(3) 0.57592(18) 0.29796(14) 0.0174(5) Uani 1 1 d . . . . .
H8A H 0.857507 0.545565 0.247606 0.021 Uiso 1 1 calc R U . . .
H8B H 0.741457 0.595478 0.302611 0.021 Uiso 1 1 calc R U . . .
C32 C 0.5757(4) 0.41547(18) 0.13887(16) 0.0216(6) Uani 1 1 d . . . . .
H32 H 0.521696 0.444301 0.178050 0.026 Uiso 1 1 calc R U . . .
C23 C 0.3311(3) 0.02741(18) 0.89615(15) 0.0202(6) Uani 1 1 d . . . . .
H23 H 0.312881 -0.034177 0.881418 0.024 Uiso 1 1 calc R U . . .
C34 C 0.6351(4) 0.46167(19) 0.09031(16) 0.0222(6) Uani 1 1 d . . . . .
H34 H 0.623315 0.522112 0.097843 0.027 Uiso 1 1 calc R U . . .
C12 C 0.9805(3) 0.72255(19) 0.14283(15) 0.0203(6) Uani 1 1 d . . . . .
H12 H 0.952097 0.698304 0.093560 0.024 Uiso 1 1 calc R U . . .
C36 C 0.7113(3) 0.42276(19) 0.03099(15) 0.0191(5) Uani 1 1 d . . . . .
C26 C 0.2535(4) 0.01242(19) 1.01874(16) 0.0237(6) Uani 1 1 d . . . . .
H26A H 0.343203 -0.018401 1.031451 0.036 Uiso 1 1 calc R U . . .
H26B H 0.162573 -0.029954 0.996971 0.036 Uiso 1 1 calc R U . . .
H26C H 0.221174 0.050411 1.061951 0.036 Uiso 1 1 calc R U . . .
C48 C -0.1139(4) -0.3374(2) 0.91083(16) 0.0246(6) Uani 1 1 d . . . . .
H48A H -0.092779 -0.298481 0.958177 0.037 Uiso 1 1 calc R U . . .
H48B H -0.054622 -0.388454 0.908806 0.037 Uiso 1 1 calc R U . . .
H48C H -0.229179 -0.356112 0.902258 0.037 Uiso 1 1 calc R U . . .
C37 C 0.7733(4) 0.4745(2) -0.02158(16) 0.0241(6) Uani 1 1 d . . . . .
H37A H 0.826918 0.436831 -0.058603 0.036 Uiso 1 1 calc R U . . .
H37B H 0.850039 0.523174 0.003623 0.036 Uiso 1 1 calc R U . . .
H37C H 0.683374 0.497116 -0.043917 0.036 Uiso 1 1 calc R U . . .
C15 C 1.0857(4) 0.8628(2) 0.10929(17) 0.0281(7) Uani 1 1 d . . . . .
H15A H 1.036083 0.917251 0.122536 0.042 Uiso 1 1 calc R U . . .
H15B H 1.041666 0.831133 0.061610 0.042 Uiso 1 1 calc R U . . .
H15C H 1.202099 0.875868 0.108769 0.042 Uiso 1 1 calc R U . . .
H5C H 0.874(4) 0.723(2) 0.4003(16) 0.017(8) Uiso 1 1 d . . . . .
H5D H 1.062(4) 0.741(2) 0.4034(17) 0.022(8) Uiso 1 1 d . . . . .

loop_
_atom_site_aniso_label
_atom_site_aniso_U_11
_atom_site_aniso_U_22
_atom_site_aniso_U_33
_atom_site_aniso_U_23
_atom_site_aniso_U_13
_atom_site_aniso_U_12
Cu1 0.01853(16) 0.01628(16) 0.01228(15) 0.00522(12) 0.00229(12) 0.00006(12)
Cu2 0.01922(16) 0.01387(16) 0.01333(15) 0.00478(12) 0.00379(12) 0.00240(12)
S8 0.0200(3) 0.0133(3) 0.0136(3) 0.0037(2) 0.0046(2) 0.0021(2)
S1 0.0202(3) 0.0165(3) 0.0124(3) 0.0033(2) 0.0011(2) -0.0005(2)
S2 0.0180(3) 0.0152(3) 0.0130(3) 0.0045(2) 0.0013(2) -0.0019(2)
S7 0.0207(3) 0.0131(3) 0.0159(3) 0.0044(2) 0.0047(2) 0.0026(2)
S5 0.0282(3) 0.0133(3) 0.0126(3) 0.0033(2) 0.0033(3) 0.0029(3)
S3 0.0209(3) 0.0142(3) 0.0136(3) 0.0042(2) 0.0021(2) -0.0003(2)
S6 0.0249(3) 0.0126(3) 0.0141(3) 0.0044(2) 0.0048(3) 0.0016(2)
S4 0.0255(3) 0.0170(3) 0.0113(3) 0.0043(2) 0.0006(2) -0.0022(3)
N5 0.0193(11) 0.0138(10) 0.0116(10) 0.0037(8) -0.0004(8) -0.0017(8)
N4 0.0180(11) 0.0149(11) 0.0149(11) 0.0047(9) 0.0033(8) 0.0030(8)
N1 0.0197(11) 0.0121(10) 0.0114(10) 0.0033(8) 0.0003(8) -0.0010(8)
N3 0.0191(11) 0.0131(10) 0.0150(11) 0.0048(8) 0.0016(9) 0.0007(8)
N6 0.0195(11) 0.0136(10) 0.0118(10) 0.0048(8) 0.0008(8) -0.0002(8)
N8 0.0186(11) 0.0140(11) 0.0150(11) 0.0066(9) 0.0039(8) 0.0035(8)
N7 0.0208(11) 0.0113(10) 0.0146(11) 0.0047(8) 0.0026(9) 0.0015(8)
N2 0.0182(10) 0.0166(11) 0.0103(10) 0.0041(8) 0.0007(8) 0.0010(8)
C9 0.0113(11) 0.0172(12) 0.0154(12) 0.0069(10) 0.0031(9) 0.0043(9)
C4 0.0138(11) 0.0166(12) 0.0119(11) 0.0039(10) -0.0011(9) 0.0029(9)
C42 0.0125(11) 0.0187(13) 0.0174(13) 0.0079(10) 0.0014(9) 0.0018(10)
C1 0.0155(11) 0.0156(12) 0.0115(11) 0.0044(10) 0.0001(9) 0.0028(9)
C44 0.0199(13) 0.0147(12) 0.0180(13) 0.0052(10) 0.0040(10) 0.0016(10)
C19 0.0179(12) 0.0135(12) 0.0160(12) 0.0052(10) -0.0002(10) -0.0008(10)
C11 0.0171(12) 0.0157(12) 0.0174(13) 0.0034(10) 0.0021(10) 0.0024(10)
C39 0.0213(13) 0.0144(12) 0.0160(12) 0.0046(10) 0.0040(10) 0.0014(10)
C6 0.0272(14) 0.0114(12) 0.0148(12) 0.0019(10) 0.0047(11) -0.0005(10)
C3 0.0133(11) 0.0150(12) 0.0137(12) 0.0030(10) 0.0014(9) 0.0010(9)
C43 0.0174(12) 0.0204(14) 0.0181(13) 0.0050(11) 0.0000(10) 0.0002(10)
C20 0.0154(12) 0.0183(13) 0.0149(12) 0.0070(10) 0.0014(10) 0.0010(10)
C5 0.0213(13) 0.0188(13) 0.0141(12) 0.0050(10) -0.0001(10) -0.0049(10)
C7 0.0288(15) 0.0160(13) 0.0133(12) 0.0040(10) -0.0001(11) -0.0025(11)
C40 0.0262(14) 0.0140(12) 0.0146(12) 0.0057(10) 0.0063(10) 0.0031(10)
C28 0.0212(13) 0.0131(12) 0.0122(12) 0.0025(10) 0.0018(10) 0.0000(10)
C17 0.0212(13) 0.0130(12) 0.0150(12) 0.0041(10) 0.0012(10) 0.0001(10)
C10 0.0186(13) 0.0193(13) 0.0200(14) 0.0070(11) -0.0005(10) -0.0014(10)
C41 0.0205(13) 0.0159(13) 0.0165(13) 0.0060(10) 0.0043(10) 0.0023(10)
C2 0.0130(11) 0.0153(12) 0.0153(12) 0.0040(10) 0.0023(9) 0.0021(9)
C38 0.0201(13) 0.0169(13) 0.0195(13) 0.0077(11) 0.0078(10) 0.0066(10)
C27 0.0240(13) 0.0123(12) 0.0162(12) 0.0051(10) 0.0045(10) 0.0059(10)
C18 0.0202(13) 0.0154(13) 0.0157(12) 0.0040(10) 0.0020(10) -0.0005(10)
C29 0.0237(13) 0.0145(12) 0.0137(12) 0.0044(10) 0.0024(10) 0.0031(10)
C31 0.0167(12) 0.0155(12) 0.0145(12) 0.0046(10) 0.0008(10) 0.0024(10)
C46 0.0202(13) 0.0236(14) 0.0146(12) 0.0052(11) 0.0030(10) 0.0045(11)
C30 0.0240(13) 0.0143(12) 0.0142(12) 0.0049(10) 0.0020(10) 0.0008(10)
C24 0.0218(13) 0.0207(14) 0.0156(13) 0.0046(11) 0.0032(10) 0.0014(11)
C16 0.0180(12) 0.0180(13) 0.0104(11) 0.0042(10) -0.0020(9) -0.0022(10)
C45 0.0203(13) 0.0171(13) 0.0214(14) 0.0083(11) -0.0011(11) 0.0018(10)
C21 0.0242(14) 0.0177(13) 0.0158(13) 0.0033(10) 0.0022(11) 0.0041(11)
C47 0.0154(12) 0.0255(14) 0.0185(13) 0.0120(11) 0.0009(10) 0.0040(10)
C14 0.0183(13) 0.0223(14) 0.0242(14) 0.0134(12) 0.0037(11) 0.0050(11)
C33 0.0199(13) 0.0176(13) 0.0169(13) 0.0053(10) 0.0015(10) 0.0028(10)
C35 0.0208(13) 0.0238(14) 0.0185(13) 0.0068(11) 0.0049(11) 0.0019(11)
C13 0.0202(13) 0.0171(13) 0.0233(14) 0.0081(11) 0.0021(11) 0.0010(10)
C25 0.0195(13) 0.0210(14) 0.0190(13) 0.0109(11) 0.0032(10) 0.0028(10)
C22 0.0204(13) 0.0156(13) 0.0169(13) 0.0026(10) 0.0033(10) 0.0007(10)
C8 0.0207(13) 0.0175(13) 0.0133(12) 0.0045(10) 0.0008(10) -0.0032(10)
C32 0.0277(15) 0.0184(14) 0.0206(14) 0.0056(11) 0.0074(11) 0.0057(11)
C23 0.0251(14) 0.0157(13) 0.0213(14) 0.0065(11) 0.0042(11) 0.0030(11)
C34 0.0273(15) 0.0163(13) 0.0247(15) 0.0087(11) 0.0028(12) 0.0013(11)
C12 0.0195(13) 0.0261(15) 0.0157(13) 0.0066(11) -0.0011(10) 0.0008(11)
C36 0.0181(12) 0.0223(14) 0.0188(13) 0.0107(11) -0.0011(10) -0.0016(11)
C26 0.0288(15) 0.0219(14) 0.0229(15) 0.0117(12) 0.0041(12) -0.0010(12)
C48 0.0279(15) 0.0289(16) 0.0201(14) 0.0126(12) 0.0033(12) 0.0014(12)
C37 0.0268(15) 0.0225(15) 0.0247(15) 0.0111(12) 0.0002(12) -0.0019(12)
C15 0.0375(17) 0.0237(15) 0.0262(16) 0.0141(13) 0.0025(13) -0.0014(13)

loop_
_atom_type_symbol
_atom_type_description
_atom_type_scat_dispersion_real
_atom_type_scat_dispersion_imag
_atom_type_scat_source
C C 0.0033 0.0016 'International Tables Vol C Tables 4.2.6.8 and 6.1.1.4'
H H 0.0000 0.0000 'International Tables Vol C Tables 4.2.6.8 and 6.1.1.4'
N N 0.0061 0.0033 'International Tables Vol C Tables 4.2.6.8 and 6.1.1.4'
S S 0.1246 0.1234 'International Tables Vol C Tables 4.2.6.8 and 6.1.1.4'
Cu Cu 0.3201 1.2651 'International Tables Vol C Tables 4.2.6.8 and 6.1.1.4'

loop_
_geom_angle_atom_site_label_1
_geom_angle_atom_site_label_2
_geom_angle_atom_site_label_3
_geom_angle
_geom_angle_site_symmetry_1
_geom_angle_site_symmetry_3
_geom_angle_publ_flag
S1 Cu1 S2 76.46(2) . . ?
S1 Cu1 S2 93.57(2) . 2_666 ?
S1 Cu1 S3 101.63(3) . . ?
S2 Cu1 S2 90.98(2) . 2_666 ?
S3 Cu1 S2 105.01(2) . 2_666 ?
S3 Cu1 S2 164.00(3) . . ?
S4 Cu1 S1 159.04(3) . . ?
S4 Cu1 S2 107.14(3) . 2_666 ?
S4 Cu1 S2 99.44(3) . . ?
S4 Cu1 S3 76.56(2) . . ?
S8 Cu2 S8 90.57(2) . 2_656 ?
S8 Cu2 S7 76.70(2) . . ?
S8 Cu2 S6 101.38(3) . . ?
S7 Cu2 S8 95.04(2) . 2_656 ?
S7 Cu2 S6 154.15(3) . . ?
S5 Cu2 S8 170.83(3) . . ?
S5 Cu2 S8 98.50(3) . 2_656 ?
S5 Cu2 S7 100.97(3) . . ?
S5 Cu2 S6 76.75(3) . . ?
S6 Cu2 S8 110.80(3) . 2_656 ?
Cu2 S8 Cu2 89.43(2) . 2_656 ?
C4 S8 Cu2 84.55(9) . . ?
C4 S8 Cu2 96.32(9) . 2_656 ?
C1 S1 Cu1 85.03(9) . . ?
Cu1 S2 Cu1 89.02(2) . 2_666 ?
C1 S2 Cu1 96.38(9) . 2_666 ?
C1 S2 Cu1 84.07(9) . . ?
C4 S7 Cu2 84.58(9) . . ?
C3 S5 Cu2 85.58(9) . . ?
C2 S3 Cu1 84.40(9) . . ?
C3 S6 Cu2 83.94(9) . . ?
C2 S4 Cu1 85.68(9) . . ?
C9 N5 C7 116.8(2) . . ?
C9 N5 C8 118.0(2) . . ?
C8 N5 C7 112.8(2) . . ?
C4 N4 C39 123.2(2) . . ?
C4 N4 C38 123.5(2) . . ?
C38 N4 C39 112.8(2) . . ?
C1 N1 C6 124.4(2) . . ?
C1 N1 C5 123.8(2) . . ?
C5 N1 C6 111.6(2) . . ?
C3 N3 C28 124.0(2) . . ?
C3 N3 C27 122.0(2) . . ?
C28 N3 C27 113.2(2) . . ?
C20 N6 C19 117.3(2) . . ?
C20 N6 C18 118.1(2) . . ?
C18 N6 C19 110.3(2) . . ?
C42 N8 C40 118.3(2) . . ?
C42 N8 C41 117.2(2) . . ?
C40 N8 C41 111.0(2) . . ?
C31 N7 C29 116.9(2) . . ?
C31 N7 C30 117.6(2) . . ?
C30 N7 C29 109.8(2) . . ?
C2 N2 C17 122.2(2) . . ?
C2 N2 C16 123.2(2) . . ?
C16 N2 C17 113.7(2) . . ?
C11 C9 N5 121.5(2) . . ?
C11 C9 C10 117.2(2) . . ?
C10 C9 N5 121.3(2) . . ?
S7 C4 S8 114.13(15) . . ?
N4 C4 S8 122.2(2) . . ?
N4 C4 S7 123.7(2) . . ?
C44 C42 N8 122.1(2) . . ?
C43 C42 N8 120.5(2) . . ?
C43 C42 C44 117.3(2) . . ?
S1 C1 S2 114.19(15) . . ?
N1 C1 S1 123.1(2) . . ?
N1 C1 S2 122.7(2) . . ?
C42 C44 H44 119.9 . . ?
C46 C44 C42 120.2(3) . . ?
C46 C44 H44 119.9 . . ?
N6 C19 H19A 109.6 . . ?
N6 C19 H19B 109.6 . . ?
N6 C19 C17 110.2(2) . . ?
H19A C19 H19B 108.1 . . ?
C17 C19 H19A 109.6 . . ?
C17 C19 H19B 109.6 . . ?
C9 C11 H11 119.5 . . ?
C13 C11 C9 120.9(3) . . ?
C13 C11 H11 119.5 . . ?
N4 C39 H39A 109.6 . . ?
N4 C39 H39B 109.6 . . ?
N4 C39 C41 110.4(2) . . ?
H39A C39 H39B 108.1 . . ?
C41 C39 H39A 109.6 . . ?
C41 C39 H39B 109.6 . . ?
N1 C6 H6A 109.4 . . ?
N1 C6 H6B 109.4 . . ?
N1 C6 C8 110.9(2) . . ?
H6A C6 H6B 108.0 . . ?
C8 C6 H6A 109.4 . . ?
C8 C6 H6B 109.4 . . ?
S5 C3 S6 113.53(15) . . ?
N3 C3 S5 122.8(2) . . ?
N3 C3 S6 123.7(2) . . ?
C42 C43 H43 119.3 . . ?
C45 C43 C42 121.4(3) . . ?
C45 C43 H43 119.3 . . ?
C21 C20 N6 119.7(2) . . ?
C21 C20 C22 117.0(2) . . ?
C22 C20 N6 123.2(2) . . ?
N1 C5 H5A 109.5 . . ?
N1 C5 H5B 109.5 . . ?
N1 C5 C7 110.8(2) . . ?
H5A C5 H5B 108.1 . . ?
C7 C5 H5A 109.5 . . ?
C7 C5 H5B 109.5 . . ?
N5 C7 C5 110.8(2) . . ?
N5 C7 H5C 108.6(18) . . ?
N5 C7 H5D 111.5(19) . . ?
C5 C7 H5C 110.8(18) . . ?
C5 C7 H5D 108(2) . . ?
H5C C7 H5D 108(3) . . ?
N8 C40 H40A 109.5 . . ?
N8 C40 H40B 109.5 . . ?
N8 C40 C38 110.9(2) . . ?
H40A C40 H40B 108.0 . . ?
C38 C40 H40A 109.5 . . ?
C38 C40 H40B 109.5 . . ?
N3 C28 H28A 109.3 . . ?
N3 C28 H28B 109.3 . . ?
N3 C28 C30 111.8(2) . . ?
H28A C28 H28B 107.9 . . ?
C30 C28 H28A 109.3 . . ?
C30 C28 H28B 109.3 . . ?
N2 C17 C19 111.0(2) . . ?
N2 C17 H17A 109.4 . . ?
N2 C17 H17B 109.4 . . ?
C19 C17 H17A 109.4 . . ?
C19 C17 H17B 109.4 . . ?
H17A C17 H17B 108.0 . . ?
C9 C10 H10 119.6 . . ?
C12 C10 C9 120.9(3) . . ?
C12 C10 H10 119.6 . . ?
N8 C41 C39 110.8(2) . . ?
N8 C41 H41A 109.5 . . ?
N8 C41 H41B 109.5 . . ?
C39 C41 H41A 109.5 . . ?
C39 C41 H41B 109.5 . . ?
H41A C41 H41B 108.1 . . ?
S4 C2 S3 113.16(15) . . ?
N2 C2 S3 123.6(2) . . ?
N2 C2 S4 123.2(2) . . ?
N4 C38 C40 111.4(2) . . ?
N4 C38 H38A 109.3 . . ?
N4 C38 H38B 109.3 . . ?
C40 C38 H38A 109.3 . . ?
C40 C38 H38B 109.3 . . ?
H38A C38 H38B 108.0 . . ?
N3 C27 H27A 109.6 . . ?
N3 C27 H27B 109.6 . . ?
N3 C27 C29 110.4(2) . . ?
H27A C27 H27B 108.1 . . ?
C29 C27 H27A 109.6 . . ?
C29 C27 H27B 109.6 . . ?
N6 C18 H18A 109.6 . . ?
N6 C18 H18B 109.6 . . ?
N6 C18 C16 110.3(2) . . ?
H18A C18 H18B 108.1 . . ?
C16 C18 H18A 109.6 . . ?
C16 C18 H18B 109.6 . . ?
N7 C29 C27 110.3(2) . . ?
N7 C29 H29A 109.6 . . ?
N7 C29 H29B 109.6 . . ?
C27 C29 H29A 109.6 . . ?
C27 C29 H29B 109.6 . . ?
H29A C29 H29B 108.1 . . ?
C33 C31 N7 123.1(2) . . ?
C33 C31 C32 117.2(2) . . ?
C32 C31 N7 119.6(2) . . ?
C44 C46 H46 118.8 . . ?
C47 C46 C44 122.4(3) . . ?
C47 C46 H46 118.8 . . ?
N7 C30 C28 110.2(2) . . ?
N7 C30 H30A 109.6 . . ?
N7 C30 H30B 109.6 . . ?
C28 C30 H30A 109.6 . . ?
C28 C30 H30B 109.6 . . ?
H30A C30 H30B 108.1 . . ?
C25 C24 H24 119.0 . . ?
C25 C24 C22 122.0(3) . . ?
C22 C24 H24 119.0 . . ?
N2 C16 C18 110.9(2) . . ?
N2 C16 H16A 109.5 . . ?
N2 C16 H16B 109.5 . . ?
C18 C16 H16A 109.5 . . ?
C18 C16 H16B 109.5 . . ?
H16A C16 H16B 108.0 . . ?
C43 C45 H45 119.1 . . ?
C43 C45 C47 121.7(3) . . ?
C47 C45 H45 119.1 . . ?
C20 C21 H21 119.5 . . ?
C23 C21 C20 121.1(3) . . ?
C23 C21 H21 119.5 . . ?
C46 C47 C45 116.9(3) . . ?
C46 C47 C48 122.6(3) . . ?
C45 C47 C48 120.5(3) . . ?
C13 C14 C15 120.8(3) . . ?
C12 C14 C13 116.9(3) . . ?
C12 C14 C15 122.3(3) . . ?
C31 C33 H33 119.5 . . ?
C35 C33 C31 121.0(3) . . ?
C35 C33 H33 119.5 . . ?
C33 C35 H35 119.2 . . ?
C36 C35 C33 121.7(3) . . ?
C36 C35 H35 119.2 . . ?
C11 C13 H13 119.0 . . ?
C14 C13 C11 121.9(3) . . ?
C14 C13 H13 119.0 . . ?
C24 C25 C23 116.9(3) . . ?
C24 C25 C26 122.3(3) . . ?
C23 C25 C26 120.8(3) . . ?
C20 C22 H22 119.6 . . ?
C24 C22 C20 120.8(3) . . ?
C24 C22 H22 119.6 . . ?
N5 C8 C6 110.9(2) . . ?
N5 C8 H8A 109.5 . . ?
N5 C8 H8B 109.5 . . ?
C6 C8 H8A 109.5 . . ?
C6 C8 H8B 109.5 . . ?
H8A C8 H8B 108.1 . . ?
C31 C32 H32 119.5 . . ?
C34 C32 C31 121.0(3) . . ?
C34 C32 H32 119.5 . . ?
C21 C23 C25 122.1(3) . . ?
C21 C23 H23 118.9 . . ?
C25 C23 H23 118.9 . . ?
C32 C34 H34 118.9 . . ?
C32 C34 C36 122.2(3) . . ?
C36 C34 H34 118.9 . . ?
C10 C12 H12 119.0 . . ?
C14 C12 C10 122.1(3) . . ?
C14 C12 H12 119.0 . . ?
C35 C36 C37 122.0(3) . . ?
C34 C36 C35 116.9(3) . . ?
C34 C36 C37 121.2(3) . . ?
C25 C26 H26A 109.5 . . ?
C25 C26 H26B 109.5 . . ?
C25 C26 H26C 109.5 . . ?
H26A C26 H26B 109.5 . . ?
H26A C26 H26C 109.5 . . ?
H26B C26 H26C 109.5 . . ?
C47 C48 H48A 109.5 . . ?
C47 C48 H48B 109.5 . . ?
C47 C48 H48C 109.5 . . ?
H48A C48 H48B 109.5 . . ?
H48A C48 H48C 109.5 . . ?
H48B C48 H48C 109.5 . . ?
C36 C37 H37A 109.5 . . ?
C36 C37 H37B 109.5 . . ?
C36 C37 H37C 109.5 . . ?
H37A C37 H37B 109.5 . . ?
H37A C37 H37C 109.5 . . ?
H37B C37 H37C 109.5 . . ?
C14 C15 H15A 109.5 . . ?
C14 C15 H15B 109.5 . . ?
C14 C15 H15C 109.5 . . ?
H15A C15 H15B 109.5 . . ?
H15A C15 H15C 109.5 . . ?
H15B C15 H15C 109.5 . . ?

loop_
_geom_bond_atom_site_label_1
_geom_bond_atom_site_label_2
_geom_bond_distance
_geom_bond_site_symmetry_2
_geom_bond_publ_flag
Cu1 S1 2.3215(7) . ?
Cu1 S2 2.7510(8) 2_666 ?
Cu1 S2 2.3463(7) . ?
Cu1 S3 2.3391(7) . ?
Cu1 S4 2.3018(8) . ?
Cu2 S8 2.3227(7) . ?
Cu2 S8 2.7698(8) 2_656 ?
Cu2 S7 2.3354(7) . ?
Cu2 S5 2.2957(8) . ?
Cu2 S6 2.3392(7) . ?
S8 C4 1.732(3) . ?
S1 C1 1.716(3) . ?
S2 C1 1.725(3) . ?
S7 C4 1.712(3) . ?
S5 C3 1.714(3) . ?
S3 C2 1.725(3) . ?
S6 C3 1.727(3) . ?
S4 C2 1.720(3) . ?
N5 C9 1.412(3) . ?
N5 C7 1.462(3) . ?
N5 C8 1.459(3) . ?
N4 C4 1.321(3) . ?
N4 C39 1.466(3) . ?
N4 C38 1.463(3) . ?
N1 C1 1.322(3) . ?
N1 C6 1.464(3) . ?
N1 C5 1.459(3) . ?
N3 C3 1.324(3) . ?
N3 C28 1.466(3) . ?
N3 C27 1.472(3) . ?
N6 C19 1.469(3) . ?
N6 C20 1.406(3) . ?
N6 C18 1.449(3) . ?
N8 C42 1.411(3) . ?
N8 C40 1.455(3) . ?
N8 C41 1.466(3) . ?
N7 C29 1.464(3) . ?
N7 C31 1.413(3) . ?
N7 C30 1.460(3) . ?
N2 C17 1.476(3) . ?
N2 C2 1.320(3) . ?
N2 C16 1.468(3) . ?
C9 C11 1.398(4) . ?
C9 C10 1.402(4) . ?
C42 C44 1.403(4) . ?
C42 C43 1.398(4) . ?
C44 H44 0.9500 . ?
C44 C46 1.400(4) . ?
C19 H19A 0.9900 . ?
C19 H19B 0.9900 . ?
C19 C17 1.516(4) . ?
C11 H11 0.9500 . ?
C11 C13 1.393(4) . ?
C39 H39A 0.9900 . ?
C39 H39B 0.9900 . ?
C39 C41 1.517(4) . ?
C6 H6A 0.9900 . ?
C6 H6B 0.9900 . ?
C6 C8 1.513(4) . ?
C43 H43 0.9500 . ?
C43 C45 1.384(4) . ?
C20 C21 1.403(4) . ?
C20 C22 1.403(4) . ?
C5 H5A 0.9900 . ?
C5 H5B 0.9900 . ?
C5 C7 1.521(4) . ?
C7 H5C 1.00(3) . ?
C7 H5D 0.96(3) . ?
C40 H40A 0.9900 . ?
C40 H40B 0.9900 . ?
C40 C38 1.520(4) . ?
C28 H28A 0.9900 . ?
C28 H28B 0.9900 . ?
C28 C30 1.524(4) . ?
C17 H17A 0.9900 . ?
C17 H17B 0.9900 . ?
C10 H10 0.9500 . ?
C10 C12 1.392(4) . ?
C41 H41A 0.9900 . ?
C41 H41B 0.9900 . ?
C38 H38A 0.9900 . ?
C38 H38B 0.9900 . ?
C27 H27A 0.9900 . ?
C27 H27B 0.9900 . ?
C27 C29 1.512(4) . ?
C18 H18A 0.9900 . ?
C18 H18B 0.9900 . ?
C18 C16 1.523(4) . ?
C29 H29A 0.9900 . ?
C29 H29B 0.9900 . ?
C31 C33 1.397(4) . ?
C31 C32 1.401(4) . ?
C46 H46 0.9500 . ?
C46 C47 1.383(4) . ?
C30 H30A 0.9900 . ?
C30 H30B 0.9900 . ?
C24 H24 0.9500 . ?
C24 C25 1.387(4) . ?
C24 C22 1.392(4) . ?
C16 H16A 0.9900 . ?
C16 H16B 0.9900 . ?
C45 H45 0.9500 . ?
C45 C47 1.394(4) . ?
C21 H21 0.9500 . ?
C21 C23 1.382(4) . ?
C47 C48 1.503(4) . ?
C14 C13 1.391(4) . ?
C14 C12 1.385(4) . ?
C14 C15 1.503(4) . ?
C33 H33 0.9500 . ?
C33 C35 1.394(4) . ?
C35 H35 0.9500 . ?
C35 C36 1.391(4) . ?
C13 H13 0.9500 . ?
C25 C23 1.390(4) . ?
C25 C26 1.509(4) . ?
C22 H22 0.9500 . ?
C8 H8A 0.9900 . ?
C8 H8B 0.9900 . ?
C32 H32 0.9500 . ?
C32 C34 1.383(4) . ?
C23 H23 0.9500 . ?
C34 H34 0.9500 . ?
C34 C36 1.387(4) . ?
C12 H12 0.9500 . ?
C36 C37 1.509(4) . ?
C26 H26A 0.9800 . ?
C26 H26B 0.9800 . ?
C26 H26C 0.9800 . ?
C48 H48A 0.9800 . ?
C48 H48B 0.9800 . ?
C48 H48C 0.9800 . ?
C37 H37A 0.9800 . ?
C37 H37B 0.9800 . ?
C37 H37C 0.9800 . ?
C15 H15A 0.9800 . ?
C15 H15B 0.9800 . ?
C15 H15C 0.9800 . ?

loop_
_geom_torsion_atom_site_label_1
_geom_torsion_atom_site_label_2
_geom_torsion_atom_site_label_3
_geom_torsion_atom_site_label_4
_geom_torsion
_geom_torsion_site_symmetry_1
_geom_torsion_site_symmetry_2
_geom_torsion_site_symmetry_3
_geom_torsion_site_symmetry_4
_geom_torsion_publ_flag
Cu1 S1 C1 S2 4.50(13) . . . . ?
Cu1 S1 C1 N1 -175.3(2) . . . . ?
Cu1 S2 C1 S1 83.88(14) 2_666 . . . ?
Cu1 S2 C1 S1 -4.46(13) . . . . ?
Cu1 S2 C1 N1 175.3(2) . . . . ?
Cu1 S2 C1 N1 -96.3(2) 2_666 . . . ?
Cu1 S3 C2 S4 -4.09(12) . . . . ?
Cu1 S3 C2 N2 175.9(2) . . . . ?
Cu1 S4 C2 S3 4.14(12) . . . . ?
Cu1 S4 C2 N2 -175.9(2) . . . . ?
Cu2 S8 C4 S7 -1.98(12) . . . . ?
Cu2 S8 C4 S7 86.83(13) 2_656 . . . ?
Cu2 S8 C4 N4 -92.6(2) 2_656 . . . ?
Cu2 S8 C4 N4 178.6(2) . . . . ?
Cu2 S7 C4 S8 1.97(12) . . . . ?
Cu2 S7 C4 N4 -178.6(2) . . . . ?
Cu2 S5 C3 S6 -4.11(13) . . . . ?
Cu2 S5 C3 N3 177.1(2) . . . . ?
Cu2 S6 C3 S5 4.04(12) . . . . ?
Cu2 S6 C3 N3 -177.2(2) . . . . ?
N5 C9 C11 C13 174.3(2) . . . . ?
N5 C9 C10 C12 -175.5(2) . . . . ?
N4 C39 C41 N8 56.0(3) . . . . ?
N1 C6 C8 N5 54.9(3) . . . . ?
N1 C5 C7 N5 -54.5(3) . . . . ?
N3 C28 C30 N7 -53.9(3) . . . . ?
N3 C27 C29 N7 57.2(3) . . . . ?
N6 C19 C17 N2 -54.7(3) . . . . ?
N6 C20 C21 C23 176.0(3) . . . . ?
N6 C20 C22 C24 -174.4(3) . . . . ?
N6 C18 C16 N2 55.4(3) . . . . ?
N8 C42 C44 C46 173.4(2) . . . . ?
N8 C42 C43 C45 -173.2(2) . . . . ?
N8 C40 C38 N4 -54.1(3) . . . . ?
N7 C31 C33 C35 174.6(3) . . . . ?
N7 C31 C32 C34 -176.4(3) . . . . ?
C9 N5 C7 C5 -164.3(2) . . . . ?
C9 N5 C8 C6 164.5(2) . . . . ?
C9 C11 C13 C14 2.4(4) . . . . ?
C9 C10 C12 C14 0.1(4) . . . . ?
C4 N4 C39 C41 133.8(3) . . . . ?
C4 N4 C38 C40 -134.7(3) . . . . ?
C42 N8 C40 C38 -163.3(2) . . . . ?
C42 N8 C41 C39 161.5(2) . . . . ?
C42 C44 C46 C47 0.4(4) . . . . ?
C42 C43 C45 C47 -0.8(4) . . . . ?
C1 N1 C6 C8 127.5(3) . . . . ?
C1 N1 C5 C7 -127.8(3) . . . . ?
C44 C42 C43 C45 4.1(4) . . . . ?
C44 C46 C47 C45 3.0(4) . . . . ?
C44 C46 C47 C48 -175.1(3) . . . . ?
C19 N6 C20 C21 46.3(3) . . . . ?
C19 N6 C20 C22 -137.5(3) . . . . ?
C19 N6 C18 C16 -61.0(3) . . . . ?
C11 C9 C10 C12 1.8(4) . . . . ?
C39 N4 C4 S8 -6.6(4) . . . . ?
C39 N4 C4 S7 174.1(2) . . . . ?
C39 N4 C38 C40 53.0(3) . . . . ?
C6 N1 C1 S1 176.6(2) . . . . ?
C6 N1 C1 S2 -3.2(4) . . . . ?
C6 N1 C5 C7 56.3(3) . . . . ?
C3 N3 C28 C30 -139.4(3) . . . . ?
C3 N3 C27 C29 137.8(3) . . . . ?
C43 C42 C44 C46 -3.9(4) . . . . ?
C43 C45 C47 C46 -2.8(4) . . . . ?
C43 C45 C47 C48 175.3(3) . . . . ?
C20 N6 C19 C17 -160.1(2) . . . . ?
C20 N6 C18 C16 160.3(2) . . . . ?
C20 C21 C23 C25 -1.3(4) . . . . ?
C5 N1 C1 S1 1.2(4) . . . . ?
C5 N1 C1 S2 -178.6(2) . . . . ?
C5 N1 C6 C8 -56.6(3) . . . . ?
C7 N5 C9 C11 17.9(4) . . . . ?
C7 N5 C9 C10 -165.0(2) . . . . ?
C7 N5 C8 C6 -54.5(3) . . . . ?
C40 N8 C42 C44 5.6(4) . . . . ?
C40 N8 C42 C43 -177.2(2) . . . . ?
C40 N8 C41 C39 -58.4(3) . . . . ?
C28 N3 C3 S5 -172.70(19) . . . . ?
C28 N3 C3 S6 8.6(4) . . . . ?
C28 N3 C27 C29 -52.1(3) . . . . ?
C17 N2 C2 S3 -172.96(19) . . . . ?
C17 N2 C2 S4 7.1(4) . . . . ?
C17 N2 C16 C18 -50.8(3) . . . . ?
C10 C9 C11 C13 -3.0(4) . . . . ?
C41 N8 C42 C44 142.8(3) . . . . ?
C41 N8 C42 C43 -40.0(3) . . . . ?
C41 N8 C40 C38 57.1(3) . . . . ?
C2 N2 C17 C19 -139.7(2) . . . . ?
C2 N2 C16 C18 139.8(3) . . . . ?
C38 N4 C4 S8 -178.1(2) . . . . ?
C38 N4 C4 S7 2.6(4) . . . . ?
C38 N4 C39 C41 -53.8(3) . . . . ?
C27 N3 C3 S5 -3.7(4) . . . . ?
C27 N3 C3 S6 177.64(19) . . . . ?
C27 N3 C28 C30 50.7(3) . . . . ?
C18 N6 C19 C17 60.8(3) . . . . ?
C18 N6 C20 C21 -177.8(2) . . . . ?
C18 N6 C20 C22 -1.6(4) . . . . ?
C29 N7 C31 C33 138.5(3) . . . . ?
C29 N7 C31 C32 -45.4(3) . . . . ?
C29 N7 C30 C28 59.6(3) . . . . ?
C31 N7 C29 C27 160.7(2) . . . . ?
C31 N7 C30 C28 -163.4(2) . . . . ?
C31 C33 C35 C36 1.7(4) . . . . ?
C31 C32 C34 C36 1.8(5) . . . . ?
C30 N7 C29 C27 -61.9(3) . . . . ?
C30 N7 C31 C33 4.5(4) . . . . ?
C30 N7 C31 C32 -179.4(2) . . . . ?
C24 C25 C23 C21 1.4(4) . . . . ?
C16 N2 C17 C19 50.8(3) . . . . ?
C16 N2 C2 S3 -4.4(4) . . . . ?
C16 N2 C2 S4 175.64(19) . . . . ?
C21 C20 C22 C24 2.0(4) . . . . ?
C33 C31 C32 C34 -0.1(4) . . . . ?
C33 C35 C36 C34 -0.1(4) . . . . ?
C33 C35 C36 C37 179.0(3) . . . . ?
C13 C14 C12 C10 -0.8(4) . . . . ?
C25 C24 C22 C20 -1.9(4) . . . . ?
C22 C20 C21 C23 -0.4(4) . . . . ?
C22 C24 C25 C23 0.2(4) . . . . ?
C22 C24 C25 C26 179.7(3) . . . . ?
C8 N5 C9 C11 157.3(2) . . . . ?
C8 N5 C9 C10 -25.6(4) . . . . ?
C8 N5 C7 C5 54.3(3) . . . . ?
C32 C31 C33 C35 -1.5(4) . . . . ?
C32 C34 C36 C35 -1.6(4) . . . . ?
C32 C34 C36 C37 179.3(3) . . . . ?
C12 C14 C13 C11 -0.4(4) . . . . ?
C26 C25 C23 C21 -178.1(3) . . . . ?
C15 C14 C13 C11 179.7(3) . . . . ?
C15 C14 C12 C10 179.1(3) . . . . ?
